data_4131066
loop_
_publ_author_name
'Mikherdov, Alexander S.'
'Kinzhalov, Mikhail A.'
'Novikov, Alexander S.'
'Boyarskiy, Vadim P.'
'Boyarskaya, Irina A.'
'Dar'in, Dmitry V.'
'Starova, Galina L.'
'Kukushkin, Vadim Yu'

_publ_section_title
;
 Difference in Energy between Two Distinct Types of Chalcogen Bonds Drives
 Regioisomerization of Binuclear (Diaminocarbene)Pd<sup>II</sup>
 Complexes.
;
_journal_issue 42
_journal_name_full 'Journal of the American Chemical Society'
_journal_page_first 14129
_journal_page_last 14137
_journal_paper_doi 10.1021/jacs.6b09133
_journal_volume 138
_journal_year 2016
_chemical_formula_moiety 'C38 H37 Cl2 N7 Pd2 S, C H Cl3'
_chemical_formula_sum 'C39 H38 Cl5 N7 Pd2 S'
_chemical_formula_weight 1026.87
_space_group_crystal_system monoclinic
_space_group_IT_number 14
_space_group_name_Hall '-P 2ybc'
_space_group_name_H-M_alt 'P 1 21/c 1'
_atom_sites_solution_hydrogens geom
_atom_sites_solution_primary iterative
_audit_creation_date 2016-08-22
_audit_creation_method
;
Olex2 1.2
(compiled 2015.01.26 svn.r3150 for OlexSys, GUI svn.r4998)
;
_cell_angle_alpha 90
_cell_angle_beta 94.573(4)
_cell_angle_gamma 90
_cell_formula_units_Z 4
_cell_length_a 8.1558(3)
_cell_length_b 18.5007(9)
_cell_length_c 27.9197(11)
_cell_measurement_reflns_used 10645
_cell_measurement_temperature 100(2)
_cell_measurement_theta_max 29.2714
_cell_measurement_theta_min 2.6387
_cell_volume 4199.3(3)
_computing_cell_refinement
;
CrysAlisPro, Agilent Technologies,
Version 1.171.36.20 (release 27-06-2012 CrysAlis171 .NET)
(compiled Jul 11 2012,15:38:31)
;
_computing_data_collection
;
CrysAlisPro, Agilent Technologies,
Version 1.171.36.20 (release 27-06-2012 CrysAlis171 .NET)
(compiled Jul 11 2012,15:38:31)
;
_computing_data_reduction
;
CrysAlisPro, Agilent Technologies,
Version 1.171.36.20 (release 27-06-2012 CrysAlis171 .NET)
(compiled Jul 11 2012,15:38:31)
;
_computing_molecular_graphics 'Olex2 (Dolomanov et al., 2009)'
_computing_publication_material 'Olex2 (Dolomanov et al., 2009)'
_computing_structure_refinement 'ShelXL (Sheldrick, 2008)'
_computing_structure_solution
;
Superflip (Palatinus & Chapuis, 2007;Palatinus & van der Lee, 2008;
Palatinus et al., 2012)
;
_diffrn_ambient_temperature 100(2)
_diffrn_detector_area_resol_mean 16.2096
_diffrn_measured_fraction_theta_full 0.999
_diffrn_measured_fraction_theta_max 0.988
_diffrn_measurement_details
;
#__ type_ start__ end____ width___ exp.time_
  1 omega  -95.00  -34.00   1.0000    4.0000
omega____ theta____ kappa____ phi______ frames
    -      -18.0339  178.0000   60.0000 61

#__ type_ start__ end____ width___ exp.time_
  2 omega  -24.00   24.00   1.0000    4.0000
omega____ theta____ kappa____ phi______ frames
    -      -18.0339  -99.0000   60.0000 48

#__ type_ start__ end____ width___ exp.time_
  3 omega  -14.00   52.00   1.0000    4.0000
omega____ theta____ kappa____ phi______ frames
    -      -18.0339   38.0000   60.0000 66

#__ type_ start__ end____ width___ exp.time_
  4 omega  -40.00   24.00   1.0000    4.0000
omega____ theta____ kappa____ phi______ frames
    -       18.9714  -19.0000   60.0000 64

#__ type_ start__ end____ width___ exp.time_
  5 omega  -88.00  -27.00   1.0000    4.0000
omega____ theta____ kappa____ phi______ frames
    -      -18.0339  -77.0000 -180.0000 61

#__ type_ start__ end____ width___ exp.time_
  6 omega  -25.00   24.00   1.0000    4.0000
omega____ theta____ kappa____ phi______ frames
    -      -18.0339  -99.0000 -120.0000 49

#__ type_ start__ end____ width___ exp.time_
  7 omega  -11.00   89.00   1.0000    4.0000
omega____ theta____ kappa____ phi______ frames
    -       18.9714   77.0000   30.0000 100

#__ type_ start__ end____ width___ exp.time_
  8 omega  -51.00  -26.00   1.0000    4.0000
omega____ theta____ kappa____ phi______ frames
    -       18.9714  -77.0000  -60.0000 25
;
_diffrn_measurement_device_type 'Xcalibur, Eos'
_diffrn_measurement_method '\w scans'
_diffrn_orient_matrix_UB_11 0.0040839000
_diffrn_orient_matrix_UB_12 -0.0055357000
_diffrn_orient_matrix_UB_13 0.0251990000
_diffrn_orient_matrix_UB_21 -0.0180099000
_diffrn_orient_matrix_UB_22 0.0370817000
_diffrn_orient_matrix_UB_23 0.0034021000
_diffrn_orient_matrix_UB_31 -0.0852551000
_diffrn_orient_matrix_UB_32 -0.0081110000
_diffrn_orient_matrix_UB_33 -0.0016394000
_diffrn_radiation_monochromator graphite
_diffrn_radiation_type MoK\a
_diffrn_radiation_wavelength 0.71073
_diffrn_reflns_av_R_equivalents 0.0396
_diffrn_reflns_av_unetI/netI 0.0401
_diffrn_reflns_Laue_measured_fraction_full 0.999
_diffrn_reflns_Laue_measured_fraction_max 0.988
_diffrn_reflns_limit_h_max 10
_diffrn_reflns_limit_h_min -10
_diffrn_reflns_limit_k_max 24
_diffrn_reflns_limit_k_min -23
_diffrn_reflns_limit_l_max 36
_diffrn_reflns_limit_l_min -36
_diffrn_reflns_number 39391
_diffrn_reflns_point_group_measured_fraction_full 0.999
_diffrn_reflns_point_group_measured_fraction_max 0.988
_diffrn_reflns_theta_full 25.242
_diffrn_reflns_theta_max 27.498
_diffrn_reflns_theta_min 2.644
_diffrn_source 'Enhance (Mo) X-ray Source'
_exptl_absorpt_coefficient_mu 1.262
_exptl_absorpt_correction_T_max 1.00000
_exptl_absorpt_correction_T_min 0.75176
_exptl_absorpt_correction_type multi-scan
_exptl_absorpt_process_details
;
CrysAlisPro, Agilent Technologies,
Version 1.171.36.20 (release 27-06-2012 CrysAlis171 .NET)
(compiled Jul 11 2012,15:38:31)
Empirical absorption correction using spherical harmonics,
 implemented in SCALE3 ABSPACK scaling algorithm.
;
_exptl_crystal_colour colorless
_exptl_crystal_density_diffrn 1.624
_exptl_crystal_description prism
_exptl_crystal_F_000 2056
_exptl_crystal_size_max 0.21
_exptl_crystal_size_mid 0.18
_exptl_crystal_size_min 0.15
_refine_diff_density_max 0.657
_refine_diff_density_min -0.774
_refine_diff_density_rms 0.099
_refine_ls_extinction_method none
_refine_ls_goodness_of_fit_ref 1.075
_refine_ls_hydrogen_treatment constr
_refine_ls_matrix_type full
_refine_ls_number_parameters 495
_refine_ls_number_reflns 9549
_refine_ls_number_restraints 0
_refine_ls_restrained_S_all 1.075
_refine_ls_R_factor_all 0.0452
_refine_ls_R_factor_gt 0.0329
_refine_ls_shift/su_max 0.004
_refine_ls_shift/su_mean 0.000
_refine_ls_structure_factor_coef Fsqd
_refine_ls_weighting_details 'w=1/[\s^2^(Fo^2^)+(0.0184P)^2^+7.2767P] where P=(Fo^2^+2Fc^2^)/3'
_refine_ls_weighting_scheme calc
_refine_ls_wR_factor_gt 0.0656
_refine_ls_wR_factor_ref 0.0717
_reflns_Friedel_coverage 0.000
_reflns_number_gt 7931
_reflns_number_total 9549
_reflns_threshold_expression 'I > 2\s(I)'
_cod_data_source_file ja6b09133_si_002.cif
_cod_data_source_block tr7
_cod_database_code 4131066
_chemical_oxdiff_formula 'C26 H17 cl2 n8 pd2 s1'
_shelx_space_group_comment
;
The symmetry employed for this shelxl refinement is uniquely defined
by the following loop, which should always be used as a source of
symmetry information in preference to the above space-group names.
They are only intended as comments.
;
_reflns_odcompleteness_completeness 99.85
_reflns_odcompleteness_iscentric 1
_reflns_odcompleteness_theta 26.32
_olex2_refinement_description
;
1. Fixed Uiso
 At 1.2 times of:
  All C(H) groups
 At 1.5 times of:
  All C(H,H,H) groups
2.a Ternary CH refined with riding coordinates:
 C1S(H1S)
2.b Aromatic/amide H refined with riding coordinates:
 C27(H27), C18(H18), C34(H34), C11(H11), C26(H26), C35(H35), C33(H33),
 C19(H19), C17(H17), C2(H2), C9(H9), C10(H10), C25(H25)
2.c Idealised Me refined as rotating group:
 C38(H38A,H38B,H38C), C30(H30A,H30B,H30C), C21(H21A,H21B,H21C), C29(H29A,H29B,
 H29C), C37(H37A,H37B,H37C), C22(H22A,H22B,H22C), C14(H14A,H14B,H14C), C13(H13A,
 H13B,H13C)
;
_shelx_shelxl_version_number 2014/7
_olex2_submission_special_instructions 'No special instructions were received'

loop_
_space_group_symop_operation_xyz
'x, y, z'
'-x, y+1/2, -z+1/2'
'-x, -y, -z'
'x, -y-1/2, z-1/2'

loop_
_atom_site_label
_atom_site_type_symbol
_atom_site_fract_x
_atom_site_fract_y
_atom_site_fract_z
_atom_site_U_iso_or_equiv
_atom_site_adp_type
_atom_site_occupancy
_atom_site_site_symmetry_order
_atom_site_calc_flag
_atom_site_refinement_flags_posn
Pd1 Pd 0.63835(2) 0.33975(2) 0.85974(2) 0.01197(6) Uani 1 1 d .
Pd2 Pd 0.64455(3) 0.40983(2) 0.69137(2) 0.01230(6) Uani 1 1 d .
Cl2 Cl 0.83573(9) 0.50015(4) 0.67216(3) 0.02127(16) Uani 1 1 d .
S1 S 0.30386(9) 0.20568(4) 0.76289(3) 0.01884(16) Uani 1 1 d .
Cl1 Cl 0.64044(9) 0.30108(4) 0.93951(3) 0.02055(16) Uani 1 1 d .
Cl3S Cl 0.80288(13) 0.32069(6) 0.27023(4) 0.0465(3) Uani 1 1 d .
Cl1S Cl 0.64794(13) 0.43609(7) 0.32028(4) 0.0548(3) Uani 1 1 d .
Cl2S Cl 0.88520(13) 0.34238(7) 0.37129(4) 0.0506(3) Uani 1 1 d .
N1 N 0.4678(3) 0.26794(13) 0.83264(8) 0.0150(5) Uani 1 1 d .
N4 N 0.7031(3) 0.41231(13) 0.76451(8) 0.0122(5) Uani 1 1 d .
N3 N 0.5197(3) 0.32149(13) 0.76133(8) 0.0132(5) Uani 1 1 d .
N5 N 0.4137(3) 0.27994(13) 0.68868(8) 0.0146(5) Uani 1 1 d .
N2 N 0.3814(3) 0.21468(15) 0.85433(9) 0.0218(6) Uani 1 1 d .
N7 N 0.5246(3) 0.41522(13) 0.58341(9) 0.0152(5) Uani 1 1 d .
C3 C 0.6292(3) 0.36621(15) 0.78962(10) 0.0124(6) Uani 1 1 d .
N6 N 0.9116(3) 0.43969(13) 0.90435(8) 0.0151(5) Uani 1 1 d .
C4 C 0.5041(3) 0.32806(16) 0.70956(10) 0.0144(6) Uani 1 1 d .
C8 C 1.0383(4) 0.54207(17) 0.94590(11) 0.0196(6) Uani 1 1 d .
C1 C 0.4393(3) 0.26975(15) 0.78573(10) 0.0135(6) Uani 1 1 d .
C7 C 1.0532(3) 0.47428(16) 0.92528(10) 0.0141(6) Uani 1 1 d .
C6 C 0.5673(3) 0.40900(16) 0.62334(10) 0.0151(6) Uani 1 1 d .
C15 C 0.8128(3) 0.46607(16) 0.78604(10) 0.0144(6) Uani 1 1 d .
C16 C 0.7467(4) 0.52935(17) 0.80400(10) 0.0202(7) Uani 1 1 d .
C5 C 0.8082(3) 0.40684(16) 0.88401(10) 0.0150(6) Uani 1 1 d .
C38 C 0.6679(4) 0.21684(18) 0.63580(12) 0.0239(7) Uani 1 1 d .
H38A H 0.7292 0.2593 0.6457 0.036 Uiso 1 1 calc GR
H38B H 0.7278 0.1897 0.6136 0.036 Uiso 1 1 calc GR
H38C H 0.6516 0.1875 0.6634 0.036 Uiso 1 1 calc GR
C31 C 0.3841(3) 0.27093(16) 0.63813(10) 0.0155(6) Uani 1 1 d .
C27 C 0.5077(4) 0.38363(18) 0.45396(11) 0.0260(7) Uani 1 1 d .
H27 H 0.5715 0.3641 0.4310 0.031 Uiso 1 1 calc R
C12 C 1.2021(4) 0.43769(18) 0.92259(11) 0.0205(7) Uani 1 1 d .
C20 C 0.9815(4) 0.4544(2) 0.78606(11) 0.0252(8) Uani 1 1 d .
C18 C 1.0229(5) 0.5729(2) 0.82171(13) 0.0446(12) Uani 1 1 d .
H18 H 1.0939 0.6093 0.8334 0.053 Uiso 1 1 calc R
C36 C 0.5033(4) 0.23875(16) 0.61175(11) 0.0178(6) Uani 1 1 d .
C34 C 0.3154(4) 0.24788(17) 0.54038(11) 0.0221(7) Uani 1 1 d .
H34 H 0.2938 0.2411 0.5075 0.027 Uiso 1 1 calc R
C23 C 0.4674(4) 0.41559(16) 0.53453(10) 0.0161(6) Uani 1 1 d .
C28 C 0.5698(4) 0.38671(16) 0.50187(11) 0.0186(6) Uani 1 1 d .
C11 C 1.3434(4) 0.4740(2) 0.93999(12) 0.0272(8) Uani 1 1 d .
H11 H 1.4456 0.4522 0.9382 0.033 Uiso 1 1 calc R
C1S C 0.8284(4) 0.3858(2) 0.31628(13) 0.0340(9) Uani 1 1 d .
H1S H 0.9169 0.4188 0.3089 0.041 Uiso 1 1 calc R
C30 C 0.7399(4) 0.35988(19) 0.51758(12) 0.0250(7) Uani 1 1 d .
H30A H 0.7325 0.3207 0.5399 0.037 Uiso 1 1 calc GR
H30B H 0.8031 0.3985 0.5328 0.037 Uiso 1 1 calc GR
H30C H 0.7927 0.3433 0.4901 0.037 Uiso 1 1 calc GR
C26 C 0.3516(5) 0.40946(18) 0.44031(12) 0.0333(9) Uani 1 1 d .
H26 H 0.3121 0.4075 0.4082 0.040 Uiso 1 1 calc R
C32 C 0.2288(4) 0.28987(17) 0.61644(11) 0.0187(6) Uani 1 1 d .
C35 C 0.4655(4) 0.22765(16) 0.56279(11) 0.0206(7) Uani 1 1 d .
H35 H 0.5432 0.2061 0.5447 0.025 Uiso 1 1 calc R
C33 C 0.1974(4) 0.27821(17) 0.56714(11) 0.0211(7) Uani 1 1 d .
H33 H 0.0957 0.2910 0.5521 0.025 Uiso 1 1 calc R
C24 C 0.3093(4) 0.44191(17) 0.52214(12) 0.0216(7) Uani 1 1 d .
C21 C 0.5644(4) 0.53951(19) 0.80500(12) 0.0300(8) Uani 1 1 d .
H21A H 0.5108 0.5266 0.7743 0.045 Uiso 1 1 calc GR
H21B H 0.5413 0.5892 0.8118 0.045 Uiso 1 1 calc GR
H21C H 0.5244 0.5093 0.8295 0.045 Uiso 1 1 calc GR
C29 C 0.2034(4) 0.4720(2) 0.55901(13) 0.0308(8) Uani 1 1 d .
H29A H 0.2183 0.4438 0.5879 0.046 Uiso 1 1 calc GR
H29B H 0.0901 0.4701 0.5468 0.046 Uiso 1 1 calc GR
H29C H 0.2341 0.5212 0.5659 0.046 Uiso 1 1 calc GR
C19 C 1.0862(4) 0.5098(3) 0.80444(12) 0.0415(11) Uani 1 1 d .
H19 H 1.1996 0.5038 0.8050 0.050 Uiso 1 1 calc R
C17 C 0.8556(5) 0.58260(19) 0.82178(12) 0.0330(9) Uani 1 1 d .
H17 H 0.8148 0.6252 0.8339 0.040 Uiso 1 1 calc R
C2 C 0.2914(4) 0.17924(19) 0.82231(12) 0.0264(8) Uani 1 1 d .
H2 H 0.2235 0.1416 0.8305 0.032 Uiso 1 1 calc R
C37 C 0.1014(4) 0.3230(2) 0.64569(12) 0.0273(8) Uani 1 1 d .
H37A H 0.0792 0.2908 0.6714 0.041 Uiso 1 1 calc GR
H37B H 0.0021 0.3311 0.6256 0.041 Uiso 1 1 calc GR
H37C H 0.1416 0.3682 0.6588 0.041 Uiso 1 1 calc GR
C9 C 1.1843(4) 0.57536(18) 0.96357(12) 0.0280(8) Uani 1 1 d .
H9 H 1.1806 0.6206 0.9780 0.034 Uiso 1 1 calc R
C22 C 1.0456(4) 0.3849(2) 0.76722(12) 0.0387(10) Uani 1 1 d .
H22A H 1.0149 0.3456 0.7871 0.058 Uiso 1 1 calc GR
H22B H 1.1633 0.3872 0.7676 0.058 Uiso 1 1 calc GR
H22C H 0.9995 0.3774 0.7349 0.058 Uiso 1 1 calc GR
C10 C 1.3340(4) 0.5420(2) 0.95989(13) 0.0320(9) Uani 1 1 d .
H10 H 1.4302 0.5657 0.9710 0.038 Uiso 1 1 calc R
C14 C 1.2062(4) 0.3623(2) 0.90219(12) 0.0314(8) Uani 1 1 d .
H14A H 1.1242 0.3331 0.9158 0.047 Uiso 1 1 calc GR
H14B H 1.3129 0.3415 0.9099 0.047 Uiso 1 1 calc GR
H14C H 1.1840 0.3643 0.8679 0.047 Uiso 1 1 calc GR
C25 C 0.2537(4) 0.43803(18) 0.47368(13) 0.0318(9) Uani 1 1 d .
H25 H 0.1491 0.4549 0.4637 0.038 Uiso 1 1 calc R
C13 C 0.8732(4) 0.57695(18) 0.94941(12) 0.0269(8) Uani 1 1 d .
H13A H 0.8275 0.5902 0.9179 0.040 Uiso 1 1 calc GR
H13B H 0.8858 0.6194 0.9691 0.040 Uiso 1 1 calc GR
H13C H 0.8009 0.5435 0.9635 0.040 Uiso 1 1 calc GR

loop_
_atom_site_aniso_label
_atom_site_aniso_U_11
_atom_site_aniso_U_22
_atom_site_aniso_U_33
_atom_site_aniso_U_23
_atom_site_aniso_U_13
_atom_site_aniso_U_12
Pd1 0.01408(10) 0.01288(11) 0.00875(10) -0.00027(9) -0.00035(8) -0.00161(8)
Pd2 0.01535(10) 0.01260(11) 0.00876(10) 0.00040(9) -0.00018(8) -0.00135(8)
Cl2 0.0256(4) 0.0206(4) 0.0169(3) 0.0056(3) -0.0030(3) -0.0083(3)
S1 0.0237(4) 0.0182(4) 0.0142(3) -0.0003(3) -0.0008(3) -0.0084(3)
Cl1 0.0281(4) 0.0225(4) 0.0106(3) 0.0023(3) -0.0015(3) -0.0064(3)
Cl3S 0.0550(6) 0.0477(6) 0.0388(5) -0.0091(5) 0.0165(5) -0.0224(5)
Cl1S 0.0405(5) 0.0841(9) 0.0381(6) -0.0083(6) -0.0081(5) 0.0203(5)
Cl2S 0.0521(6) 0.0613(7) 0.0383(6) 0.0092(5) 0.0037(5) 0.0038(5)
N1 0.0183(12) 0.0150(13) 0.0117(12) 0.0012(10) 0.0017(10) -0.0044(10)
N4 0.0141(11) 0.0115(12) 0.0109(11) -0.0003(10) 0.0002(9) -0.0003(9)
N3 0.0176(11) 0.0132(12) 0.0089(11) -0.0011(10) 0.0008(10) -0.0044(9)
N5 0.0176(12) 0.0158(13) 0.0103(11) -0.0011(10) 0.0008(10) -0.0041(10)
N2 0.0257(14) 0.0234(15) 0.0164(13) 0.0043(12) 0.0019(11) -0.0098(11)
N7 0.0196(12) 0.0134(13) 0.0124(12) 0.0006(10) -0.0001(10) -0.0013(10)
C3 0.0135(13) 0.0128(14) 0.0104(13) -0.0026(12) -0.0018(11) 0.0030(11)
N6 0.0176(12) 0.0157(13) 0.0117(12) 0.0012(11) 0.0000(10) -0.0011(10)
C4 0.0172(13) 0.0163(15) 0.0102(13) 0.0005(12) 0.0034(11) 0.0005(11)
C8 0.0287(16) 0.0186(16) 0.0109(14) 0.0045(13) -0.0023(13) -0.0031(13)
C1 0.0165(13) 0.0114(14) 0.0126(13) -0.0028(12) 0.0016(11) -0.0005(11)
C7 0.0171(13) 0.0168(15) 0.0081(13) 0.0001(12) -0.0010(11) -0.0039(11)
C6 0.0180(14) 0.0118(14) 0.0159(15) 0.0015(12) 0.0035(12) -0.0013(11)
C15 0.0177(14) 0.0188(16) 0.0062(12) 0.0035(12) -0.0016(11) -0.0075(11)
C16 0.0338(17) 0.0178(16) 0.0083(13) 0.0044(13) -0.0023(13) -0.0026(13)
C5 0.0201(14) 0.0144(15) 0.0108(13) 0.0035(12) 0.0022(12) 0.0054(12)
C38 0.0261(16) 0.0248(18) 0.0213(16) 0.0019(14) 0.0039(14) 0.0060(13)
C31 0.0206(14) 0.0127(14) 0.0127(14) -0.0023(12) -0.0005(12) -0.0067(11)
C27 0.045(2) 0.0182(17) 0.0143(15) -0.0036(14) -0.0005(15) 0.0016(15)
C12 0.0210(15) 0.0282(18) 0.0119(14) -0.0010(14) -0.0007(12) 0.0013(13)
C20 0.0164(14) 0.049(2) 0.0108(14) 0.0073(15) 0.0014(12) -0.0057(14)
C18 0.065(3) 0.047(3) 0.0185(18) 0.0109(18) -0.0145(19) -0.042(2)
C36 0.0239(15) 0.0131(15) 0.0165(15) -0.0004(13) 0.0012(13) -0.0021(12)
C34 0.0352(17) 0.0184(16) 0.0125(14) -0.0042(13) -0.0001(13) -0.0062(13)
C23 0.0254(15) 0.0115(14) 0.0103(13) 0.0018(12) -0.0053(12) -0.0017(12)
C28 0.0282(16) 0.0139(15) 0.0130(14) 0.0012(12) -0.0029(13) -0.0025(12)
C11 0.0167(15) 0.042(2) 0.0223(17) 0.0029(16) -0.0021(13) -0.0050(14)
C1S 0.0259(17) 0.041(2) 0.034(2) -0.0010(18) -0.0037(16) -0.0060(15)
C30 0.0256(16) 0.0267(18) 0.0226(17) -0.0017(15) 0.0021(14) 0.0004(13)
C26 0.060(2) 0.0191(18) 0.0171(16) -0.0028(15) -0.0200(17) 0.0056(16)
C32 0.0214(15) 0.0169(16) 0.0179(15) -0.0010(13) 0.0022(13) -0.0050(12)
C35 0.0325(17) 0.0141(15) 0.0162(15) -0.0012(13) 0.0087(14) -0.0018(13)
C33 0.0240(15) 0.0209(17) 0.0175(15) 0.0003(14) -0.0044(13) -0.0075(13)
C24 0.0249(16) 0.0137(15) 0.0248(17) -0.0015(14) -0.0074(14) 0.0000(12)
C21 0.041(2) 0.0264(19) 0.0227(17) -0.0031(15) 0.0004(16) 0.0146(15)
C29 0.0267(17) 0.028(2) 0.037(2) -0.0039(17) -0.0028(16) 0.0051(14)
C19 0.0229(17) 0.082(3) 0.0181(17) 0.016(2) -0.0071(14) -0.0247(19)
C17 0.064(3) 0.0180(18) 0.0159(16) 0.0048(14) -0.0071(17) -0.0153(17)
C2 0.0305(17) 0.0268(19) 0.0216(17) 0.0055(15) 0.0001(14) -0.0147(14)
C37 0.0210(16) 0.038(2) 0.0235(17) -0.0003(16) 0.0028(14) -0.0011(14)
C9 0.041(2) 0.0196(18) 0.0214(17) 0.0021(14) -0.0079(15) -0.0105(15)
C22 0.0206(17) 0.076(3) 0.0200(17) 0.0001(19) 0.0023(14) 0.0175(18)
C10 0.0292(18) 0.036(2) 0.0285(19) 0.0065(17) -0.0116(15) -0.0181(15)
C14 0.0311(18) 0.037(2) 0.0245(18) -0.0080(17) -0.0059(15) 0.0108(15)
C25 0.0364(19) 0.0203(18) 0.035(2) -0.0047(16) -0.0207(17) 0.0062(15)
C13 0.0396(19) 0.0204(18) 0.0202(16) -0.0005(14) -0.0009(15) 0.0072(14)

loop_
_atom_type_symbol
_atom_type_description
_atom_type_scat_dispersion_real
_atom_type_scat_dispersion_imag
_atom_type_scat_source
C C 0.0033 0.0016 'International Tables Vol C Tables 4.2.6.8 and 6.1.1.4'
H H 0.0000 0.0000 'International Tables Vol C Tables 4.2.6.8 and 6.1.1.4'
N N 0.0061 0.0033 'International Tables Vol C Tables 4.2.6.8 and 6.1.1.4'
S S 0.1246 0.1234 'International Tables Vol C Tables 4.2.6.8 and 6.1.1.4'
Cl Cl 0.1484 0.1585 'International Tables Vol C Tables 4.2.6.8 and 6.1.1.4'
Pd Pd -0.9988 1.0072 'International Tables Vol C Tables 4.2.6.8 and 6.1.1.4'

loop_
_geom_angle_atom_site_label_1
_geom_angle_atom_site_label_2
_geom_angle_atom_site_label_3
_geom_angle
N1 Pd1 Cl1 96.19(7)
C3 Pd1 Cl1 175.89(8)
C3 Pd1 N1 79.93(10)
C5 Pd1 Cl1 84.97(8)
C5 Pd1 N1 177.64(11)
C5 Pd1 C3 98.86(12)
N4 Pd2 Cl2 95.95(7)
C4 Pd2 Cl2 174.19(8)
C4 Pd2 N4 81.74(10)
C6 Pd2 Cl2 87.29(9)
C6 Pd2 N4 174.53(10)
C6 Pd2 C4 95.44(12)
C1 S1 C2 85.66(14)
N2 N1 Pd1 131.62(19)
C1 N1 Pd1 114.68(19)
C1 N1 N2 113.6(2)
C3 N4 Pd2 116.39(19)
C3 N4 C15 122.3(2)
C15 N4 Pd2 121.15(18)
C3 N3 C4 120.7(2)
C1 N3 C3 115.9(2)
C1 N3 C4 123.2(2)
C4 N5 C31 125.8(3)
C2 N2 N1 110.0(3)
C6 N7 C23 174.3(3)
N4 C3 Pd1 135.2(2)
N4 C3 N3 112.8(2)
N3 C3 Pd1 111.98(19)
C5 N6 C7 171.8(3)
N3 C4 Pd2 108.25(18)
N5 C4 Pd2 138.0(2)
N5 C4 N3 113.7(2)
C7 C8 C9 116.4(3)
C7 C8 C13 121.5(3)
C9 C8 C13 122.1(3)
N1 C1 S1 114.4(2)
N1 C1 N3 117.4(2)
N3 C1 S1 128.2(2)
C8 C7 N6 119.2(3)
C8 C7 C12 124.4(3)
C12 C7 N6 116.5(3)
N7 C6 Pd2 173.7(3)
C16 C15 N4 119.0(3)
C20 C15 N4 118.4(3)
C20 C15 C16 122.6(3)
C15 C16 C21 121.5(3)
C17 C16 C15 117.9(3)
C17 C16 C21 120.6(3)
N6 C5 Pd1 169.5(3)
H38A C38 H38B 109.5
H38A C38 H38C 109.5
H38B C38 H38C 109.5
C36 C38 H38A 109.5
C36 C38 H38B 109.5
C36 C38 H38C 109.5
C36 C31 N5 120.2(3)
C36 C31 C32 121.3(3)
C32 C31 N5 118.3(3)
C28 C27 H27 119.8
C26 C27 H27 119.8
C26 C27 C28 120.4(3)
C7 C12 C14 120.9(3)
C11 C12 C7 116.6(3)
C11 C12 C14 122.5(3)
C15 C20 C19 117.3(3)
C15 C20 C22 120.3(3)
C19 C20 C22 122.4(3)
C19 C18 H18 119.7
C17 C18 H18 119.7
C17 C18 C19 120.6(3)
C31 C36 C38 120.7(3)
C35 C36 C38 121.1(3)
C35 C36 C31 118.1(3)
C35 C34 H34 120.2
C35 C34 C33 119.7(3)
C33 C34 H34 120.2
C28 C23 N7 117.7(3)
C28 C23 C24 124.2(3)
C24 C23 N7 118.1(3)
C27 C28 C30 121.5(3)
C23 C28 C27 117.0(3)
C23 C28 C30 121.5(3)
C12 C11 H11 119.6
C10 C11 C12 120.7(3)
C10 C11 H11 119.6
Cl3S C1S Cl2S 109.4(2)
Cl3S C1S H1S 108.6
Cl1S C1S Cl3S 111.02(19)
Cl1S C1S Cl2S 110.5(2)
Cl1S C1S H1S 108.6
Cl2S C1S H1S 108.6
C28 C30 H30A 109.5
C28 C30 H30B 109.5
C28 C30 H30C 109.5
H30A C30 H30B 109.5
H30A C30 H30C 109.5
H30B C30 H30C 109.5
C27 C26 H26 119.5
C25 C26 C27 121.0(3)
C25 C26 H26 119.5
C31 C32 C37 120.4(3)
C33 C32 C31 118.3(3)
C33 C32 C37 121.2(3)
C36 C35 H35 119.2
C34 C35 C36 121.6(3)
C34 C35 H35 119.2
C34 C33 C32 120.9(3)
C34 C33 H33 119.5
C32 C33 H33 119.5
C23 C24 C29 122.0(3)
C25 C24 C23 116.4(3)
C25 C24 C29 121.6(3)
C16 C21 H21A 109.5
C16 C21 H21B 109.5
C16 C21 H21C 109.5
H21A C21 H21B 109.5
H21A C21 H21C 109.5
H21B C21 H21C 109.5
C24 C29 H29A 109.5
C24 C29 H29B 109.5
C24 C29 H29C 109.5
H29A C29 H29B 109.5
H29A C29 H29C 109.5
H29B C29 H29C 109.5
C20 C19 H19 119.6
C18 C19 C20 120.8(3)
C18 C19 H19 119.6
C16 C17 H17 119.6
C18 C17 C16 120.8(4)
C18 C17 H17 119.6
S1 C2 H2 121.8
N2 C2 S1 116.4(2)
N2 C2 H2 121.8
C32 C37 H37A 109.5
C32 C37 H37B 109.5
C32 C37 H37C 109.5
H37A C37 H37B 109.5
H37A C37 H37C 109.5
H37B C37 H37C 109.5
C8 C9 H9 119.6
C10 C9 C8 120.8(3)
C10 C9 H9 119.6
C20 C22 H22A 109.5
C20 C22 H22B 109.5
C20 C22 H22C 109.5
H22A C22 H22B 109.5
H22A C22 H22C 109.5
H22B C22 H22C 109.5
C11 C10 H10 119.5
C9 C10 C11 121.1(3)
C9 C10 H10 119.5
C12 C14 H14A 109.5
C12 C14 H14B 109.5
C12 C14 H14C 109.5
H14A C14 H14B 109.5
H14A C14 H14C 109.5
H14B C14 H14C 109.5
C26 C25 C24 120.9(3)
C26 C25 H25 119.5
C24 C25 H25 119.5
C8 C13 H13A 109.5
C8 C13 H13B 109.5
C8 C13 H13C 109.5
H13A C13 H13B 109.5
H13A C13 H13C 109.5
H13B C13 H13C 109.5

loop_
_geom_bond_atom_site_label_1
_geom_bond_atom_site_label_2
_geom_bond_distance
Pd1 Cl1 2.3380(7)
Pd1 N1 2.026(2)
Pd1 C3 2.014(3)
Pd1 C5 1.941(3)
Pd2 Cl2 2.3759(8)
Pd2 N4 2.060(2)
Pd2 C4 1.988(3)
Pd2 C6 1.953(3)
S1 C1 1.709(3)
S1 C2 1.740(3)
Cl3S C1S 1.762(4)
Cl1S C1S 1.752(4)
Cl2S C1S 1.762(4)
N1 N2 1.379(3)
N1 C1 1.312(4)
N4 C3 1.284(4)
N4 C15 1.437(4)
N3 C3 1.412(3)
N3 C4 1.446(3)
N3 C1 1.371(4)
N5 C4 1.268(4)
N5 C31 1.423(3)
N2 C2 1.290(4)
N7 C6 1.147(4)
N7 C23 1.407(3)
N6 C7 1.406(4)
N6 C5 1.152(4)
C8 C7 1.389(4)
C8 C9 1.395(4)
C8 C13 1.504(4)
C7 C12 1.398(4)
C15 C16 1.399(4)
C15 C20 1.392(4)
C16 C21 1.501(5)
C16 C17 1.391(4)
C38 H38A 0.9600
C38 H38B 0.9600
C38 H38C 0.9600
C38 C36 1.508(4)
C31 C36 1.398(4)
C31 C32 1.405(4)
C27 H27 0.9300
C27 C28 1.393(4)
C27 C26 1.385(5)
C12 C11 1.388(4)
C12 C14 1.508(5)
C20 C19 1.404(5)
C20 C22 1.499(5)
C18 H18 0.9300
C18 C19 1.380(6)
C18 C17 1.376(6)
C36 C35 1.392(4)
C34 H34 0.9300
C34 C35 1.381(4)
C34 C33 1.384(4)
C23 C28 1.391(4)
C23 C24 1.396(4)
C28 C30 1.506(4)
C11 H11 0.9300
C11 C10 1.381(5)
C1S H1S 0.9800
C30 H30A 0.9600
C30 H30B 0.9600
C30 H30C 0.9600
C26 H26 0.9300
C26 C25 1.380(5)
C32 C33 1.397(4)
C32 C37 1.502(4)
C35 H35 0.9300
C33 H33 0.9300
C24 C29 1.502(5)
C24 C25 1.394(4)
C21 H21A 0.9600
C21 H21B 0.9600
C21 H21C 0.9600
C29 H29A 0.9600
C29 H29B 0.9600
C29 H29C 0.9600
C19 H19 0.9300
C17 H17 0.9300
C2 H2 0.9300
C37 H37A 0.9600
C37 H37B 0.9600
C37 H37C 0.9600
C9 H9 0.9300
C9 C10 1.379(5)
C22 H22A 0.9600
C22 H22B 0.9600
C22 H22C 0.9600
C10 H10 0.9300
C14 H14A 0.9600
C14 H14B 0.9600
C14 H14C 0.9600
C25 H25 0.9300
C13 H13A 0.9600
C13 H13B 0.9600
C13 H13C 0.9600
